data_7160307
loop_
_publ_author_name
'Zhou, Yazheng'
'He, Yutong'
'Huang, Huawen'
'Deng, Guo-Jun'

_publ_section_title
;
 Visible-light-induced aerobically oxidative cyclization of nitroarenes
 with triethylamine using an organophotocatalyst
;
_journal_name_full 'Organic &amp; Biomolecular Chemistry'
_journal_paper_doi 10.1039/D4OB01714E
_journal_year 2025
_chemical_formula_moiety 'C10 H11 Br F N O2'
_chemical_formula_sum 'C10 H11 Br F N O2'
_chemical_formula_weight 276.11
_space_group_crystal_system monoclinic
_space_group_IT_number 14
_space_group_name_Hall '-P 2ybc'
_space_group_name_H-M_alt 'P 1 21/c 1'
_atom_sites_solution_hydrogens geom
_atom_sites_solution_primary dual
_audit_creation_date 2023-12-09
_audit_creation_method
;
Olex2 1.5-beta
(compiled 2022.04.07 svn.rca3783a0 for OlexSys, GUI svn.r6439)
;
_audit_update_record
;
2024-09-29 deposited with the CCDC.	2024-12-16 downloaded from the CCDC.
;
_cell_angle_alpha 90
_cell_angle_beta 109.42(3)
_cell_angle_gamma 90
_cell_formula_units_Z 4
_cell_length_a 12.740(3)
_cell_length_b 7.5412(12)
_cell_length_c 12.056(4)
_cell_measurement_reflns_used 976
_cell_measurement_temperature 292.99(10)
_cell_measurement_theta_max 23.0320
_cell_measurement_theta_min 3.1910
_cell_volume 1092.4(5)
_computing_cell_refinement 'CrysAlisPro 1.171.38.43f (Rigaku OD, 2015)'
_computing_data_collection 'CrysAlisPro 1.171.38.43f (Rigaku OD, 2015)'
_computing_data_reduction 'CrysAlisPro 1.171.38.43f (Rigaku OD, 2015)'
_computing_molecular_graphics 'Olex2 1.5-beta (Dolomanov et al., 2009)'
_computing_publication_material 'Olex2 1.5-beta (Dolomanov et al., 2009)'
_computing_structure_refinement 'SHELXL 2018/3 (Sheldrick, 2015)'
_computing_structure_solution 'SHELXT  (Sheldrick, 2015)'
_diffrn_ambient_environment air
_diffrn_ambient_temperature 292.99(10)
_diffrn_detector 'CCD plate'
_diffrn_detector_area_resol_mean 5.2684
_diffrn_detector_type AtlasS2
_diffrn_measured_fraction_theta_full 0.995
_diffrn_measured_fraction_theta_max 0.995
_diffrn_measurement_details
;
List of Runs (angles in degrees, time in seconds):

  # Type    Start    End  Width  t~exp~   \w     \q     \k     \f   Frames
#--------------------------------------------------------------------------
  1  \w     71.00  97.00   1.00    8.00    --   12.05-178.00 120.00   26
  2  \w    -70.00  80.00   1.00    8.00    --   12.05   0.00-180.00  150
;
_diffrn_measurement_device 'four-circle diffractometer'
_diffrn_measurement_device_type 'SuperNova, Dual, Cu at zero, AtlasS2'
_diffrn_measurement_method '\w scans'
_diffrn_orient_matrix_type 'CrysAlisPro convention (1999,Acta A55,543-557)'
_diffrn_orient_matrix_UB_11 0.0240087000
_diffrn_orient_matrix_UB_12 0.0559606000
_diffrn_orient_matrix_UB_13 -0.0324441000
_diffrn_orient_matrix_UB_21 0.0204706000
_diffrn_orient_matrix_UB_22 0.0565947000
_diffrn_orient_matrix_UB_23 0.0494130000
_diffrn_orient_matrix_UB_31 0.0498374000
_diffrn_orient_matrix_UB_32 -0.0503263000
_diffrn_orient_matrix_UB_33 0.0197663000
_diffrn_radiation_monochromator mirror
_diffrn_radiation_probe x-ray
_diffrn_radiation_type 'Mo K\a'
_diffrn_radiation_wavelength 0.71073
_diffrn_reflns_av_R_equivalents 0.1039
_diffrn_reflns_av_unetI/netI 0.1315
_diffrn_reflns_Laue_measured_fraction_full 0.995
_diffrn_reflns_Laue_measured_fraction_max 0.995
_diffrn_reflns_limit_h_max 15
_diffrn_reflns_limit_h_min -15
_diffrn_reflns_limit_k_max 7
_diffrn_reflns_limit_k_min -8
_diffrn_reflns_limit_l_max 10
_diffrn_reflns_limit_l_min -14
_diffrn_reflns_number 4036
_diffrn_reflns_point_group_measured_fraction_full 0.995
_diffrn_reflns_point_group_measured_fraction_max 0.995
_diffrn_reflns_theta_full 24.999
_diffrn_reflns_theta_max 24.999
_diffrn_reflns_theta_min 3.189
_diffrn_source 'micro-focus sealed X-ray tube'
_diffrn_source_type 'SuperNova (Mo) X-ray Source'
_exptl_absorpt_coefficient_mu 3.756
_exptl_absorpt_correction_T_max 1.00000
_exptl_absorpt_correction_T_min 0.01567
_exptl_absorpt_correction_type multi-scan
_exptl_absorpt_process_details
;
CrysAlisPro 1.171.38.43f (Rigaku Oxford Diffraction, 2015)
Empirical absorption correction using spherical harmonics,
 implemented in SCALE3 ABSPACK scaling algorithm.
;
_exptl_crystal_colour 'light yellow'
_exptl_crystal_density_diffrn 1.679
_exptl_crystal_description block
_exptl_crystal_F_000 552
_exptl_crystal_size_max 0.14
_exptl_crystal_size_mid 0.13
_exptl_crystal_size_min 0.11
_refine_diff_density_max 0.477
_refine_diff_density_min -0.606
_refine_diff_density_rms 0.100
_refine_ls_extinction_coef 0.0060(18)
_refine_ls_extinction_expression Fc^*^=kFc[1+0.001xFc^2^\l^3^/sin(2\q)]^-1/4^
_refine_ls_extinction_method 'SHELXL-2018/3 (Sheldrick 2018)'
_refine_ls_goodness_of_fit_ref 0.952
_refine_ls_hydrogen_treatment constr
_refine_ls_matrix_type full
_refine_ls_number_parameters 149
_refine_ls_number_reflns 1907
_refine_ls_number_restraints 0
_refine_ls_restrained_S_all 0.952
_refine_ls_R_factor_all 0.1695
_refine_ls_R_factor_gt 0.0777
_refine_ls_shift/su_max 0.000
_refine_ls_shift/su_mean 0.000
_refine_ls_structure_factor_coef Fsqd
_refine_ls_weighting_details 'w=1/[\s^2^(Fo^2^)+(0.0887P)^2^] where P=(Fo^2^+2Fc^2^)/3'
_refine_ls_weighting_scheme calc
_refine_ls_wR_factor_gt 0.1738
_refine_ls_wR_factor_ref 0.2287
_reflns_Friedel_coverage 0.000
_reflns_number_gt 825
_reflns_number_total 1907
_reflns_threshold_expression 'I > 2\s(I)'
_cod_data_source_file d4ob01714e2.cif
_cod_data_source_block 5704-br
_cod_database_code 7160307
_shelx_shelxl_version_number 2018/3
_shelx_space_group_comment
;
The symmetry employed for this shelxl refinement is uniquely defined
by the following loop, which should always be used as a source of
symmetry information in preference to the above space-group names.
They are only intended as comments.
;
_olex2_refinement_description
;
1. Fixed Uiso
 At 1.2 times of:
  All C(H) groups, All C(H,H) groups
 At 1.5 times of:
  All C(H,H,H) groups, All O(H) groups
2. Others
 Sof(O2B)=Sof(H2B)=Sof(H7B)=1-FVAR(1)
 Sof(O2)=Sof(H2)=Sof(H7A)=FVAR(1)
3.a Ternary CH refined with riding coordinates:
 C7(H7A), C7(H7B), C9(H9)
3.b Secondary CH2 refined with riding coordinates:
 C8(H8A,H8B)
3.c Aromatic/amide H refined with riding coordinates:
 C3(H3), C5(H5), C6(H6)
3.d Tetrahedral OH refined with riding coordinates:
 O2B(H2B)
3.e Idealised Me refined as rotating group:
 C10(H10A,H10B,H10C)
3.f Idealised tetrahedral OH refined as rotating group:
 O2(H2)
;
_olex2_date_sample_data_collection 2023-12-08
_olex2_submission_special_instructions 'No special instructions were received'
_oxdiff_exptl_absorpt_empirical_details
;
Empirical correction (ABSPACK) includes:
- Absorption correction using spherical harmonics
- Frame scaling
;
_oxdiff_exptl_absorpt_empirical_full_max 15.001
_oxdiff_exptl_absorpt_empirical_full_min 0.209

loop_
_space_group_symop_operation_xyz
'x, y, z'
'-x, y+1/2, -z+1/2'
'-x, -y, -z'
'x, -y-1/2, z-1/2'

loop_
_atom_site_label
_atom_site_type_symbol
_atom_site_fract_x
_atom_site_fract_y
_atom_site_fract_z
_atom_site_U_iso_or_equiv
_atom_site_adp_type
_atom_site_occupancy
_atom_site_site_symmetry_order
_atom_site_calc_flag
_atom_site_refinement_flags_posn
_atom_site_refinement_flags_adp
_atom_site_refinement_flags_occupancy
_atom_site_disorder_assembly
_atom_site_disorder_group
Br1 Br 0.81728(9) 0.02920(13) 0.40281(12) 0.1057(7) Uani 1 1 d . . . . .
F1 F 1.0311(5) 0.4782(8) 0.7196(6) 0.121(2) Uani 1 1 d . . . . .
O1 O 0.5827(5) 0.4841(7) 0.3019(7) 0.081(2) Uani 1 1 d . . . . .
O2 O 0.4735(9) 0.5859(18) 0.1349(11) 0.088(5) Uani 0.511(14) 1 d . . P A 1
H2 H 0.431514 0.629550 0.168667 0.132 Uiso 0.511(14) 1 calc R U P A 1
O2B O 0.6137(10) 0.7635(16) 0.2351(13) 0.093(5) Uani 0.489(14) 1 d . . P A 2
H2B H 0.617792 0.818144 0.175982 0.139 Uiso 0.489(14) 1 calc R U P A 2
N1 N 0.6682(5) 0.3494(8) 0.3182(6) 0.0636(18) Uani 1 1 d . . . . .
C1 C 0.7641(6) 0.3915(10) 0.4193(7) 0.059(2) Uani 1 1 d . . . . .
C2 C 0.8397(6) 0.2585(10) 0.4687(8) 0.067(2) Uani 1 1 d . . . . .
C3 C 0.9285(7) 0.2870(12) 0.5710(9) 0.077(3) Uani 1 1 d . . . . .
H3 H 0.978212 0.193514 0.606722 0.092 Uiso 1 1 calc R U . . .
C4 C 0.9426(8) 0.4516(14) 0.6187(9) 0.083(3) Uani 1 1 d . . . . .
C5 C 0.8691(8) 0.5860(12) 0.5730(10) 0.085(3) Uani 1 1 d . . . . .
H5 H 0.879905 0.699341 0.609464 0.102 Uiso 1 1 calc R U . . .
C6 C 0.7800(7) 0.5556(10) 0.4744(9) 0.076(3) Uani 1 1 d . . . . .
H6 H 0.727999 0.648141 0.442958 0.091 Uiso 1 1 calc R U . . .
C7 C 0.5821(8) 0.6027(15) 0.2061(9) 0.091(4) Uani 1 1 d . . . . .
H7A H 0.597476 0.727284 0.235508 0.110 Uiso 0.511(14) 1 calc R U P A 1
H7B H 0.508734 0.599441 0.141270 0.110 Uiso 0.489(14) 1 calc R U P A 2
C8 C 0.6729(9) 0.5374(15) 0.1653(12) 0.107(4) Uani 1 1 d . . . . .
H8A H 0.741811 0.606959 0.200960 0.128 Uiso 1 1 calc R U . . .
H8B H 0.651201 0.544678 0.078633 0.128 Uiso 1 1 calc R U . . .
C9 C 0.6894(7) 0.3443(13) 0.2067(9) 0.083(3) Uani 1 1 d . . . . .
H9 H 0.768169 0.307607 0.220316 0.100 Uiso 1 1 calc R U . . .
C10 C 0.6092(8) 0.2144(15) 0.1205(9) 0.103(4) Uani 1 1 d . . . . .
H10A H 0.621569 0.094328 0.153301 0.154 Uiso 1 1 calc R U . . .
H10B H 0.622749 0.216353 0.045121 0.154 Uiso 1 1 calc R U . . .
H10C H 0.532168 0.250118 0.108292 0.154 Uiso 1 1 calc R U . . .

loop_
_atom_site_aniso_label
_atom_site_aniso_U_11
_atom_site_aniso_U_22
_atom_site_aniso_U_33
_atom_site_aniso_U_23
_atom_site_aniso_U_13
_atom_site_aniso_U_12
Br1 0.1215(11) 0.0638(8) 0.1162(13) -0.0047(6) 0.0185(7) 0.0192(5)
F1 0.101(4) 0.146(5) 0.088(6) -0.013(4) -0.007(3) -0.001(3)
O1 0.068(4) 0.075(4) 0.092(6) 0.019(3) 0.015(3) 0.018(3)
O2 0.086(9) 0.109(10) 0.060(10) 0.000(7) 0.012(7) 0.015(7)
O2B 0.115(10) 0.062(9) 0.102(13) 0.012(7) 0.038(8) 0.002(7)
N1 0.066(4) 0.073(4) 0.050(5) 0.011(4) 0.016(3) 0.013(3)
C1 0.061(4) 0.064(5) 0.050(6) -0.002(4) 0.015(4) 0.005(4)
C2 0.065(4) 0.060(5) 0.069(7) 0.008(4) 0.014(4) 0.013(4)
C3 0.074(5) 0.082(6) 0.068(7) 0.013(5) 0.013(5) 0.012(4)
C4 0.080(6) 0.110(8) 0.048(7) -0.009(6) 0.007(4) -0.007(5)
C5 0.095(7) 0.063(5) 0.093(9) -0.002(5) 0.028(6) 0.001(5)
C6 0.066(5) 0.064(5) 0.087(8) 0.003(5) 0.011(5) 0.005(4)
C7 0.066(6) 0.088(7) 0.095(10) 0.019(6) -0.007(6) 0.003(5)
C8 0.089(7) 0.132(10) 0.086(10) 0.041(7) 0.011(6) 0.001(6)
C9 0.074(6) 0.105(7) 0.065(8) 0.010(6) 0.014(5) 0.007(5)
C10 0.116(8) 0.129(9) 0.065(9) -0.012(6) 0.031(6) -0.001(6)

loop_
_atom_type_symbol
_atom_type_description
_atom_type_scat_dispersion_real
_atom_type_scat_dispersion_imag
_atom_type_scat_source
C C 0.0033 0.0016 'International Tables Vol C Tables 4.2.6.8 and 6.1.1.4'
H H 0.0000 0.0000 'International Tables Vol C Tables 4.2.6.8 and 6.1.1.4'
Br Br -0.2901 2.4595 'International Tables Vol C Tables 4.2.6.8 and 6.1.1.4'
F F 0.0171 0.0103 'International Tables Vol C Tables 4.2.6.8 and 6.1.1.4'
N N 0.0061 0.0033 'International Tables Vol C Tables 4.2.6.8 and 6.1.1.4'
O O 0.0106 0.0060 'International Tables Vol C Tables 4.2.6.8 and 6.1.1.4'

loop_
_geom_angle_atom_site_label_1
_geom_angle_atom_site_label_2
_geom_angle_atom_site_label_3
_geom_angle
_geom_angle_site_symmetry_1
_geom_angle_site_symmetry_3
_geom_angle_publ_flag
N1 O1 C7 110.0(7) . . ?
C7 O2 H2 109.5 . . ?
C7 O2B H2B 109.5 . . ?
O1 N1 C9 104.7(6) . . ?
C1 N1 O1 110.2(6) . . ?
C1 N1 C9 114.8(7) . . ?
C2 C1 N1 118.5(7) . . ?
C2 C1 C6 118.2(7) . . ?
C6 C1 N1 123.2(7) . . ?
C1 C2 Br1 119.9(6) . . ?
C1 C2 C3 121.1(8) . . ?
C3 C2 Br1 118.8(6) . . ?
C2 C3 H3 120.8 . . ?
C4 C3 C2 118.3(8) . . ?
C4 C3 H3 120.8 . . ?
C3 C4 F1 117.7(9) . . ?
C3 C4 C5 122.2(9) . . ?
C5 C4 F1 120.0(10) . . ?
C4 C5 H5 120.4 . . ?
C6 C5 C4 119.2(9) . . ?
C6 C5 H5 120.4 . . ?
C1 C6 H6 119.5 . . ?
C5 C6 C1 121.0(8) . . ?
C5 C6 H6 119.5 . . ?
O1 C7 H7A 110.3 . . ?
O1 C7 H7B 111.2 . . ?
O1 C7 C8 105.0(7) . . ?
O2 C7 O1 100.3(10) . . ?
O2 C7 H7A 110.3 . . ?
O2 C7 C8 119.8(12) . . ?
O2B C7 O1 116.3(11) . . ?
O2B C7 H7B 111.2 . . ?
O2B C7 C8 101.2(10) . . ?
C8 C7 H7A 110.3 . . ?
C8 C7 H7B 111.2 . . ?
C7 C8 H8A 110.9 . . ?
C7 C8 H8B 110.9 . . ?
C7 C8 C9 104.3(9) . . ?
H8A C8 H8B 108.9 . . ?
C9 C8 H8A 110.9 . . ?
C9 C8 H8B 110.9 . . ?
N1 C9 C8 103.2(9) . . ?
N1 C9 H9 109.8 . . ?
N1 C9 C10 110.7(8) . . ?
C8 C9 H9 109.8 . . ?
C8 C9 C10 113.3(9) . . ?
C10 C9 H9 109.8 . . ?
C9 C10 H10A 109.5 . . ?
C9 C10 H10B 109.5 . . ?
C9 C10 H10C 109.5 . . ?
H10A C10 H10B 109.5 . . ?
H10A C10 H10C 109.5 . . ?
H10B C10 H10C 109.5 . . ?

loop_
_geom_bond_atom_site_label_1
_geom_bond_atom_site_label_2
_geom_bond_distance
_geom_bond_site_symmetry_2
_geom_bond_publ_flag
Br1 C2 1.884(8) . ?
F1 C4 1.371(11) . ?
O1 N1 1.454(8) . ?
O1 C7 1.458(12) . ?
O2 H2 0.8400 . ?
O2 C7 1.370(13) . ?
O2B H2B 0.8400 . ?
O2B C7 1.289(15) . ?
N1 C1 1.446(9) . ?
N1 C9 1.457(12) . ?
C1 C2 1.381(10) . ?
C1 C6 1.387(11) . ?
C2 C3 1.385(12) . ?
C3 H3 0.9500 . ?
C3 C4 1.355(12) . ?
C4 C5 1.366(13) . ?
C5 H5 0.9500 . ?
C5 C6 1.362(12) . ?
C6 H6 0.9500 . ?
C7 H7A 1.0000 . ?
C7 H7B 1.0000 . ?
C7 C8 1.484(16) . ?
C8 H8A 0.9900 . ?
C8 H8B 0.9900 . ?
C8 C9 1.530(13) . ?
C9 H9 1.0000 . ?
C9 C10 1.542(13) . ?
C10 H10A 0.9800 . ?
C10 H10B 0.9800 . ?
C10 H10C 0.9800 . ?

loop_
_geom_torsion_atom_site_label_1
_geom_torsion_atom_site_label_2
_geom_torsion_atom_site_label_3
_geom_torsion_atom_site_label_4
_geom_torsion
_geom_torsion_site_symmetry_1
_geom_torsion_site_symmetry_2
_geom_torsion_site_symmetry_3
_geom_torsion_site_symmetry_4
_geom_torsion_publ_flag
Br1 C2 C3 C4 -178.8(8) . . . . ?
F1 C4 C5 C6 -178.2(10) . . . . ?
O1 N1 C1 C2 162.0(8) . . . . ?
O1 N1 C1 C6 -13.2(12) . . . . ?
O1 N1 C9 C8 33.8(8) . . . . ?
O1 N1 C9 C10 -87.7(8) . . . . ?
O1 C7 C8 C9 21.8(11) . . . . ?
O2 C7 C8 C9 -89.6(13) . . . . ?
O2B C7 C8 C9 143.3(10) . . . . ?
N1 O1 C7 O2 123.8(9) . . . . ?
N1 O1 C7 O2B -112.1(10) . . . . ?
N1 O1 C7 C8 -1.1(10) . . . . ?
N1 C1 C2 Br1 0.7(12) . . . . ?
N1 C1 C2 C3 -175.0(9) . . . . ?
N1 C1 C6 C5 176.8(9) . . . . ?
C1 N1 C9 C8 -87.2(8) . . . . ?
C1 N1 C9 C10 151.3(7) . . . . ?
C1 C2 C3 C4 -3.1(15) . . . . ?
C2 C1 C6 C5 1.5(14) . . . . ?
C2 C3 C4 F1 -179.7(9) . . . . ?
C2 C3 C4 C5 3.7(16) . . . . ?
C3 C4 C5 C6 -1.8(17) . . . . ?
C4 C5 C6 C1 -0.9(16) . . . . ?
C6 C1 C2 Br1 176.3(7) . . . . ?
C6 C1 C2 C3 0.6(14) . . . . ?
C7 O1 N1 C1 102.8(8) . . . . ?
C7 O1 N1 C9 -21.2(8) . . . . ?
C7 C8 C9 N1 -34.8(10) . . . . ?
C7 C8 C9 C10 84.9(11) . . . . ?
C9 N1 C1 C2 -80.0(10) . . . . ?
C9 N1 C1 C6 104.7(10) . . . . ?
